data_7160361
loop_
_publ_author_name
'Zhou, Yuxiu'
'Li, Xiaoyong'
'Liu, Xiaokang'
'Huang, Danfeng'
'Wang, Ke-Hu'
'Wang, Junjiao'
'Hu, Yulai'

_publ_section_title
;
 Synthesis of Di/Trifluoromethyl Bis(1,2,4-triazoline)spiranes and
 1,2,4-Triazoles via 1,3-Dipolar Cycloaddition of Nitrilimines and
 Carbodiimides
;
_journal_name_full 'Organic &amp; Biomolecular Chemistry'
_journal_paper_doi 10.1039/D4OB01821D
_journal_year 2025
_chemical_absolute_configuration unk
_chemical_formula_moiety 'C13 H16 F2 N4'
_chemical_formula_sum 'C13 H16 F2 N4'
_chemical_formula_weight 266.30
_space_group_crystal_system monoclinic
_space_group_IT_number 4
_space_group_name_Hall 'P 2yb'
_space_group_name_H-M_alt 'P 1 21 1'
_atom_sites_solution_hydrogens geom
_atom_sites_solution_primary dual
_audit_creation_date 2023-05-22
_audit_creation_method
;
Olex2 1.5
(compiled 2023.03.06 svn.rbb2c1857 for OlexSys, GUI svn.r6748)
;
_audit_update_record
;
2023-05-22 deposited with the CCDC.	2025-02-03 downloaded from the CCDC.
;
_cell_angle_alpha 90
_cell_angle_beta 96.315(4)
_cell_angle_gamma 90
_cell_formula_units_Z 2
_cell_length_a 6.1731(3)
_cell_length_b 9.5526(5)
_cell_length_c 11.6141(5)
_cell_measurement_reflns_used 5959
_cell_measurement_temperature 301.22(10)
_cell_measurement_theta_max 76.3010
_cell_measurement_theta_min 3.8140
_cell_volume 680.72(6)
_computing_cell_refinement 'CrysAlisPro 1.171.41.113a (Rigaku OD, 2021)'
_computing_data_collection 'CrysAlisPro 1.171.41.113a (Rigaku OD, 2021)'
_computing_data_reduction 'CrysAlisPro 1.171.41.113a (Rigaku OD, 2021)'
_computing_molecular_graphics 'Olex2 1.5 (Dolomanov et al., 2009)'
_computing_publication_material 'Olex2 1.5 (Dolomanov et al., 2009)'
_computing_structure_refinement 'SHELXL 2018/3 (Sheldrick, 2015)'
_computing_structure_solution 'SHELXT 2018/2 (Sheldrick, 2018)'
_diffrn_ambient_environment air
_diffrn_ambient_temperature 301.22(10)
_diffrn_detector 'Hybrid Pixel Array Detector'
_diffrn_detector_area_resol_mean 10.0000
_diffrn_detector_type HyPix
_diffrn_measured_fraction_theta_full 0.999
_diffrn_measured_fraction_theta_max 0.966
_diffrn_measurement_details
;
List of Runs (angles in degrees, time in seconds):

  # Type    Start    End  Width  t~exp~   \w     \q     \k     \f   Frames
#--------------------------------------------------------------------------
  1  \w    112.00 167.00   0.50    0.07    --  112.00  45.00  90.00  110
  2  \w     61.00 166.00   0.50    0.07    --  112.00  11.00  40.00  210
  3  \w     -6.00 113.00   0.50    0.05    --   45.34  11.00  40.00  238
  4  \w     39.00  65.00   0.50    0.07    --  112.00-125.00-180.00   52
  5  \w     45.00  79.00   0.50    0.07    --  112.00-125.00-150.00   68
  6  \w     83.00 112.00   0.50    0.07    --  112.00-125.00-150.00   58
  7  \w     75.00 106.00   0.50    0.07    --  112.00-125.00-180.00   62
  8  \w     81.00 106.00   0.50    0.07    --  112.00 -94.00-180.00   50
  9  \w     48.00  91.00   0.50    0.07    --  112.00 -94.00 120.00   86
 10  \w    -25.00   1.00   0.50    0.05    --   45.34 -11.00-132.00   52
 11  \w     42.00  87.00   0.50    0.07    --  112.00 -77.00-180.00   90
 12  \w     40.00  68.00   0.50    0.07    --  112.00 -61.00-180.00   56
 13  \w     42.00  67.00   0.50    0.07    --  112.00 -61.00-150.00   50
 14  \w     41.00  67.00   0.50    0.07    --  112.00 -61.00-120.00   52
 15  \w     40.00  66.00   0.50    0.07    --  112.00 -61.00 -90.00   52
 16  \w   -108.00 -75.00   0.50    0.07    -- -100.00  77.00 150.00   66
 17  \w    -66.00 -38.00   0.50    0.07    -- -100.00  77.00 150.00   56
 18  \w    -53.00 -27.00   0.50    0.07    -- -100.00  45.00   0.00   52
 19  \w    -67.00 -37.00   0.50    0.07    -- -100.00  61.00-120.00   60
 20  \w    -52.00 -26.00   0.50    0.07    -- -100.00  45.00-150.00   52
 21  \w    -87.00 -44.00   0.50    0.05    --  -45.34 -11.00-132.00   86
 22  \w   -122.00 -90.00   0.50    0.05    --  -45.34 -11.00-132.00   64
 23  \w   -144.00 -73.00   0.50    0.07    -- -100.00 -11.00-132.00  142
 24  \w   -121.00 -60.00   0.50    0.05    --  -45.34-179.00  30.00  122
 25  \w   -173.00-147.00   0.50    0.07    -- -100.00 -11.00-132.00   52
 26  \w    -58.00 -32.00   0.50    0.05    --  -45.28 -77.00  90.00   52
 27  \w    -61.00 -27.00   0.50    0.05    --  -45.28 -57.00 120.00   68
 28  \w     40.00  67.00   0.50    0.05    --   45.28  37.00  90.00   54
 29  \w     24.00  52.00   0.50    0.05    --   45.28  19.00 150.00   56
 30  \w     29.00  63.00   0.50    0.05    --   45.28  57.00  90.00   68
 31  \w     23.00  48.00   0.50    0.05    --   45.28  77.00-150.00   50
 32  \w     18.00  74.00   0.50    0.05    --   45.28  77.00 150.00  112
 33  \w   -170.00-145.00   0.50    0.07    -- -100.00 -59.00  74.20   50
 34  \w    -98.00 -73.00   0.50    0.07    -- -100.00 -77.00 120.00   50
 35  \w   -101.00 -75.00   0.50    0.07    -- -100.00 -71.00-140.35   52
 36  \w   -122.00 -79.00   0.50    0.07    -- -100.00 -61.00 150.00   86
 37  \w    -99.00 -73.00   0.50    0.07    -- -100.00 -77.00-120.00   52
 38  \w   -108.00 -83.00   0.50    0.07    -- -100.00 -51.00-174.74   50
 39  \w   -141.00-115.00   0.50    0.07    -- -100.00 -77.00-180.00   52
 40  \w   -165.00-139.00   0.50    0.07    -- -100.00 -77.00 120.00   52
 41  \w   -103.00 -77.00   0.50    0.07    -- -100.00 -66.00-176.20   52
 42  \w   -101.00 -73.00   0.50    0.07    -- -100.00 -77.00-150.00   56
 43  \w   -106.00 -80.00   0.50    0.07    -- -100.00 -61.00  90.00   52
 44  \w   -105.00 -73.00   0.50    0.07    -- -100.00 -77.00  60.00   64
 45  \w   -113.00 -88.00   0.50    0.07    -- -100.00 -41.00 134.25   50
 46  \w   -165.00-139.00   0.50    0.07    -- -100.00 -77.00-150.00   52
 47  \w   -160.00-134.00   0.50    0.07    -- -100.00 -61.00 150.00   52
 48  \w   -120.00 -82.00   0.50    0.07    -- -100.00 -61.00 120.00   76
 49  \w   -126.00 -82.00   0.50    0.07    -- -100.00-125.00-120.00   88
 50  \w   -167.00-142.00   0.50    0.07    -- -100.00 -65.00 141.23   50
 51  \w   -129.00 -78.00   0.50    0.07    -- -100.00 -65.00 141.23  102
 52  \w   -104.00 -79.00   0.50    0.07    -- -100.00 -61.00-150.00   50
 53  \w   -105.00 -80.00   0.50    0.07    -- -100.00 -47.00 102.57   50
 54  \w   -106.00 -81.00   0.50    0.07    -- -100.00 -51.00  69.03   50
 55  \w   -105.00 -80.00   0.50    0.07    -- -100.00 -50.00  82.24   50
 56  \w    -99.00 -74.00   0.50    0.07    -- -100.00 -77.00-180.00   50
 57  \w   -105.00 -80.00   0.50    0.07    -- -100.00 -59.00  74.20   50
 58  \w   -172.00-147.00   0.50    0.07    -- -100.00 -45.00-155.60   50
 59  \w   -106.00 -79.00   0.50    0.07    -- -100.00 -45.00-155.60   54
 60  \w   -171.00-146.00   0.50    0.07    -- -100.00 -71.00-140.35   50
 61  \w   -102.00 -77.00   0.50    0.07    -- -100.00 -73.00 163.05   50
 62  \w   -101.00 -76.00   0.50    0.07    -- -100.00 -74.00 141.52   50
 63  \w     86.00 112.00   0.50    0.07    --  112.00  77.00  60.00   52
 64  \w    150.00 175.00   0.50    0.07    --  112.00  77.00 150.00   50
 65  \w     87.00 113.00   0.50    0.07    --  112.00  77.00 150.00   52
 66  \w     39.00  64.00   0.50    0.07    --  112.00 -61.00  60.00   50
;
_diffrn_measurement_device 'four-circle diffractometer'
_diffrn_measurement_device_type 'ROD, Synergy Custom system, HyPix'
_diffrn_measurement_method '\w scans'
_diffrn_orient_matrix_type 'CrysAlisPro convention (1999,Acta A55,543-557)'
_diffrn_orient_matrix_UB_11 0.0046061000
_diffrn_orient_matrix_UB_12 0.0166577000
_diffrn_orient_matrix_UB_13 0.1321233000
_diffrn_orient_matrix_UB_21 -0.2496418000
_diffrn_orient_matrix_UB_22 -0.0167027000
_diffrn_orient_matrix_UB_23 -0.0107429000
_diffrn_orient_matrix_UB_31 0.0267422000
_diffrn_orient_matrix_UB_32 -0.1595680000
_diffrn_orient_matrix_UB_33 0.0150962000
_diffrn_radiation_monochromator mirror
_diffrn_radiation_probe x-ray
_diffrn_radiation_type 'Cu K\a'
_diffrn_radiation_wavelength 1.54184
_diffrn_reflns_av_R_equivalents 0.0614
_diffrn_reflns_av_unetI/netI 0.0413
_diffrn_reflns_Laue_measured_fraction_full 0.999
_diffrn_reflns_Laue_measured_fraction_max 0.966
_diffrn_reflns_limit_h_max 7
_diffrn_reflns_limit_h_min -7
_diffrn_reflns_limit_k_max 10
_diffrn_reflns_limit_k_min -11
_diffrn_reflns_limit_l_max 14
_diffrn_reflns_limit_l_min -14
_diffrn_reflns_number 8813
_diffrn_reflns_point_group_measured_fraction_full 0.942
_diffrn_reflns_point_group_measured_fraction_max 0.893
_diffrn_reflns_theta_full 67.684
_diffrn_reflns_theta_max 77.917
_diffrn_reflns_theta_min 3.829
_diffrn_source 'Rotating-anode X-ray tube'
_diffrn_source_type 'Rigaku (Cu) X-ray Source'
_exptl_absorpt_coefficient_mu 0.842
_exptl_absorpt_correction_T_max 1.00000
_exptl_absorpt_correction_T_min 0.33466
_exptl_absorpt_correction_type multi-scan
_exptl_absorpt_process_details
;
CrysAlisPro 1.171.41.113a (Rigaku Oxford Diffraction, 2021)
Empirical absorption correction using spherical harmonics,
implemented in SCALE3 ABSPACK scaling algorithm.
;
_exptl_crystal_colour 'clear light colourless'
_exptl_crystal_colour_lustre clear
_exptl_crystal_colour_modifier light
_exptl_crystal_colour_primary colourless
_exptl_crystal_density_diffrn 1.299
_exptl_crystal_description needle
_exptl_crystal_F_000 280
_exptl_crystal_size_max 0.13
_exptl_crystal_size_mid 0.06
_exptl_crystal_size_min 0.05
_refine_diff_density_max 0.395
_refine_diff_density_min -0.358
_refine_diff_density_rms 0.074
_refine_ls_abs_structure_details
;
 Flack x determined using 892 quotients [(I+)-(I-)]/[(I+)+(I-)]
 (Parsons, Flack and Wagner, Acta Cryst. B69 (2013) 249-259).
;
_refine_ls_abs_structure_Flack -0.12(19)
_refine_ls_extinction_method none
_refine_ls_goodness_of_fit_ref 1.044
_refine_ls_hydrogen_treatment constr
_refine_ls_matrix_type full
_refine_ls_number_parameters 175
_refine_ls_number_reflns 2592
_refine_ls_number_restraints 1
_refine_ls_restrained_S_all 1.044
_refine_ls_R_factor_all 0.0723
_refine_ls_R_factor_gt 0.0686
_refine_ls_shift/su_max 0.000
_refine_ls_shift/su_mean 0.000
_refine_ls_structure_factor_coef Fsqd
_refine_ls_weighting_details 'w=1/[\s^2^(Fo^2^)+(0.1512P)^2^] where P=(Fo^2^+2Fc^2^)/3'
_refine_ls_weighting_scheme calc
_refine_ls_wR_factor_gt 0.1831
_refine_ls_wR_factor_ref 0.1899
_reflns_Friedel_coverage 0.742
_reflns_Friedel_fraction_full 0.878
_reflns_Friedel_fraction_max 0.811
_reflns_number_gt 2287
_reflns_number_total 2592
_reflns_threshold_expression 'I > 2\s(I)'
_cod_data_source_file d4ob01821d2.cif
_cod_data_source_block c7_0522_auto
_cod_database_code 7160361
_shelx_shelxl_version_number 2018/3
_shelx_space_group_comment
;
The symmetry employed for this shelxl refinement is uniquely defined
by the following loop, which should always be used as a source of
symmetry information in preference to the above space-group names.
They are only intended as comments.
;
_reflns_odcompleteness_completeness 99.79
_reflns_odcompleteness_iscentric 1
_reflns_odcompleteness_theta 71.98
_olex2_refinement_description
;
1. Fixed Uiso
 At 1.2 times of:
  All C(H) groups, All N(H) groups
 At 1.5 times of:
  All C(H,H,H) groups
2.a Ternary CH refined with riding coordinates:
 C2(H2A)
2.b Aromatic/amide H refined with riding coordinates:
 N2(H2), C5(H5), C8(H8), C10(H10), C11(H11), C13(H13)
2.c Idealised Me refined as rotating group:
 C3(H3A,H3B,H3C), C7(H7A,H7B,H7C), C9(H9A,H9B,H9C)
;
_olex2_submission_special_instructions 'No special instructions were received'
_oxdiff_exptl_absorpt_empirical_details
;
Empirical correction (ABSPACK) includes:
- Absorption correction using spherical harmonics
- Frame scaling
;
_oxdiff_exptl_absorpt_empirical_full_max 2.241
_oxdiff_exptl_absorpt_empirical_full_min 0.385

loop_
_space_group_symop_operation_xyz
'x, y, z'
'-x, y+1/2, -z'

loop_
_atom_site_label
_atom_site_type_symbol
_atom_site_fract_x
_atom_site_fract_y
_atom_site_fract_z
_atom_site_U_iso_or_equiv
_atom_site_adp_type
_atom_site_occupancy
_atom_site_site_symmetry_order
_atom_site_calc_flag
_atom_site_refinement_flags_posn
_atom_site_refinement_flags_adp
_atom_site_refinement_flags_occupancy
_atom_site_disorder_assembly
_atom_site_disorder_group
F1 F 0.0676(6) 0.7833(4) 0.8213(3) 0.1049(10) Uani 1 1 d . . . . .
F2 F 0.3458(8) 0.8824(4) 0.7675(4) 0.1315(16) Uani 1 1 d . . . . .
N1 N 0.2855(5) 0.5771(3) 0.6972(3) 0.0576(7) Uani 1 1 d . . . . .
N2 N 0.3952(5) 0.3602(4) 0.6170(3) 0.0639(8) Uani 1 1 d . . . . .
H2 H 0.494911 0.296939 0.624663 0.077 Uiso 1 1 calc R U . . .
N3 N 0.5251(5) 0.5763(4) 0.8595(3) 0.0635(8) Uani 1 1 d . . . . .
N4 N 0.5504(5) 0.4572(3) 0.7950(2) 0.0575(7) Uani 1 1 d . . . . .
C1 C 0.4056(5) 0.4611(4) 0.6971(3) 0.0533(7) Uani 1 1 d . . . . .
C2 C 0.2881(8) 0.7786(5) 0.8352(4) 0.0738(11) Uani 1 1 d . . . . .
H2A H 0.343703 0.796131 0.916282 0.089 Uiso 1 1 calc R U . . .
C3 C 0.2721(8) 0.2104(5) 0.4581(4) 0.0796(13) Uani 1 1 d . . . . .
H3A H 0.415532 0.212548 0.433576 0.119 Uiso 1 1 calc R U . . .
H3B H 0.166385 0.196736 0.392065 0.119 Uiso 1 1 calc R U . . .
H3C H 0.262626 0.134963 0.511942 0.119 Uiso 1 1 calc R U . . .
C4 C 0.2274(6) 0.3477(4) 0.5163(3) 0.0584(8) Uani 1 1 d . . . . .
C5 C 1.0449(7) 0.1715(6) 0.9022(3) 0.0760(12) Uani 1 1 d . . . . .
H5 H 1.156311 0.108419 0.924689 0.091 Uiso 1 1 calc R U . . .
C6 C 0.7157(5) 0.3585(4) 0.8311(3) 0.0558(8) Uani 1 1 d . . . . .
C7 C 0.2419(8) 0.4687(5) 0.4344(3) 0.0754(11) Uani 1 1 d . . . . .
H7A H 0.217881 0.554711 0.473810 0.113 Uiso 1 1 calc R U . . .
H7B H 0.133211 0.458239 0.369247 0.113 Uiso 1 1 calc R U . . .
H7C H 0.383905 0.470226 0.408031 0.113 Uiso 1 1 calc R U . . .
C8 C 0.9229(6) 0.4081(5) 0.8704(3) 0.0633(9) Uani 1 1 d . . . . .
H8 H 0.951484 0.503677 0.871826 0.076 Uiso 1 1 calc R U . . .
C9 C 0.0027(6) 0.3424(5) 0.5590(4) 0.0733(11) Uani 1 1 d . . . . .
H9A H -0.008127 0.260319 0.605703 0.110 Uiso 1 1 calc R U . . .
H9B H -0.107218 0.339328 0.493815 0.110 Uiso 1 1 calc R U . . .
H9C H -0.018099 0.424302 0.604469 0.110 Uiso 1 1 calc R U . . .
C10 C 0.6721(6) 0.2172(5) 0.8288(3) 0.0646(9) Uani 1 1 d . . . . .
H10 H 0.532342 0.185200 0.804247 0.078 Uiso 1 1 calc R U . . .
C11 C 0.8376(8) 0.1225(5) 0.8633(4) 0.0748(11) Uani 1 1 d . . . . .
H11 H 0.809739 0.026840 0.860499 0.090 Uiso 1 1 calc R U . . .
C12 C 0.3657(6) 0.6408(4) 0.7966(3) 0.0591(8) Uani 1 1 d . . . . .
C13 C 1.0858(6) 0.3135(6) 0.9074(4) 0.0744(12) Uani 1 1 d . . . . .
H13 H 1.223441 0.345859 0.935913 0.089 Uiso 1 1 calc R U . . .

loop_
_atom_site_aniso_label
_atom_site_aniso_U_11
_atom_site_aniso_U_22
_atom_site_aniso_U_33
_atom_site_aniso_U_23
_atom_site_aniso_U_13
_atom_site_aniso_U_12
F1 0.097(2) 0.098(2) 0.119(2) -0.0162(19) 0.0124(15) 0.0312(17)
F2 0.174(4) 0.0590(19) 0.173(4) 0.000(2) 0.068(3) 0.001(2)
N1 0.0601(14) 0.0551(17) 0.0572(15) -0.0024(12) 0.0046(11) 0.0053(12)
N2 0.0620(15) 0.065(2) 0.0613(16) -0.0143(14) -0.0086(12) 0.0135(13)
N3 0.0673(16) 0.0631(19) 0.0584(16) -0.0124(14) -0.0009(12) 0.0019(14)
N4 0.0566(14) 0.0603(18) 0.0537(14) -0.0067(12) -0.0028(10) 0.0022(12)
C1 0.0531(14) 0.0536(18) 0.0523(15) -0.0028(13) 0.0018(11) -0.0008(13)
C2 0.086(3) 0.066(3) 0.068(2) -0.0094(18) 0.0043(18) 0.008(2)
C3 0.081(2) 0.074(3) 0.080(3) -0.025(2) -0.010(2) 0.012(2)
C4 0.0600(16) 0.059(2) 0.0537(17) -0.0073(14) -0.0042(12) 0.0006(14)
C5 0.073(2) 0.092(3) 0.063(2) 0.006(2) 0.0051(16) 0.024(2)
C6 0.0513(15) 0.068(2) 0.0476(15) -0.0005(13) 0.0044(11) 0.0035(14)
C7 0.087(3) 0.073(3) 0.065(2) 0.000(2) 0.0013(18) -0.006(2)
C8 0.0547(16) 0.077(2) 0.0584(18) 0.0002(16) 0.0053(13) -0.0009(15)
C9 0.0586(19) 0.075(3) 0.085(3) -0.009(2) 0.0028(16) -0.0066(17)
C10 0.0647(19) 0.065(2) 0.063(2) 0.0013(15) 0.0016(14) 0.0033(16)
C11 0.090(3) 0.067(3) 0.067(2) 0.0029(18) 0.0064(18) 0.009(2)
C12 0.0653(17) 0.0552(19) 0.0568(17) -0.0033(14) 0.0068(13) 0.0013(15)
C13 0.0534(17) 0.103(4) 0.066(2) 0.000(2) 0.0025(14) 0.0081(18)

loop_
_atom_type_symbol
_atom_type_description
_atom_type_scat_dispersion_real
_atom_type_scat_dispersion_imag
_atom_type_scat_source
C C 0.0181 0.0091 'International Tables Vol C Tables 4.2.6.8 and 6.1.1.4'
H H 0.0000 0.0000 'International Tables Vol C Tables 4.2.6.8 and 6.1.1.4'
F F 0.0727 0.0534 'International Tables Vol C Tables 4.2.6.8 and 6.1.1.4'
N N 0.0311 0.0180 'International Tables Vol C Tables 4.2.6.8 and 6.1.1.4'

loop_
_geom_angle_atom_site_label_1
_geom_angle_atom_site_label_2
_geom_angle_atom_site_label_3
_geom_angle
_geom_angle_site_symmetry_1
_geom_angle_site_symmetry_3
_geom_angle_publ_flag
C1 N1 C12 102.9(3) . . ?
C1 N2 H2 117.1 . . ?
C1 N2 C4 125.8(3) . . ?
C4 N2 H2 117.1 . . ?
C12 N3 N4 102.0(3) . . ?
N3 N4 C6 120.5(3) . . ?
C1 N4 N3 109.0(3) . . ?
C1 N4 C6 130.3(3) . . ?
N1 C1 N2 128.0(3) . . ?
N1 C1 N4 109.6(3) . . ?
N2 C1 N4 122.4(3) . . ?
F1 C2 H2A 110.5 . . ?
F1 C2 C12 110.3(4) . . ?
F2 C2 F1 103.6(4) . . ?
F2 C2 H2A 110.5 . . ?
F2 C2 C12 111.3(4) . . ?
C12 C2 H2A 110.5 . . ?
H3A C3 H3B 109.5 . . ?
H3A C3 H3C 109.5 . . ?
H3B C3 H3C 109.5 . . ?
C4 C3 H3A 109.5 . . ?
C4 C3 H3B 109.5 . . ?
C4 C3 H3C 109.5 . . ?
N2 C4 C3 106.0(3) . . ?
N2 C4 C7 110.6(3) . . ?
N2 C4 C9 109.1(3) . . ?
C3 C4 C9 109.5(4) . . ?
C7 C4 C3 110.9(3) . . ?
C7 C4 C9 110.5(4) . . ?
C11 C5 H5 119.9 . . ?
C13 C5 H5 119.9 . . ?
C13 C5 C11 120.2(4) . . ?
C8 C6 N4 118.4(4) . . ?
C10 C6 N4 120.9(3) . . ?
C10 C6 C8 120.7(4) . . ?
C4 C7 H7A 109.5 . . ?
C4 C7 H7B 109.5 . . ?
C4 C7 H7C 109.5 . . ?
H7A C7 H7B 109.5 . . ?
H7A C7 H7C 109.5 . . ?
H7B C7 H7C 109.5 . . ?
C6 C8 H8 120.3 . . ?
C13 C8 C6 119.3(4) . . ?
C13 C8 H8 120.3 . . ?
C4 C9 H9A 109.5 . . ?
C4 C9 H9B 109.5 . . ?
C4 C9 H9C 109.5 . . ?
H9A C9 H9B 109.5 . . ?
H9A C9 H9C 109.5 . . ?
H9B C9 H9C 109.5 . . ?
C6 C10 H10 120.1 . . ?
C6 C10 C11 119.8(4) . . ?
C11 C10 H10 120.1 . . ?
C5 C11 H11 120.1 . . ?
C10 C11 C5 119.7(5) . . ?
C10 C11 H11 120.1 . . ?
N1 C12 C2 123.8(4) . . ?
N3 C12 N1 116.5(3) . . ?
N3 C12 C2 119.6(4) . . ?
C5 C13 C8 120.3(4) . . ?
C5 C13 H13 119.9 . . ?
C8 C13 H13 119.9 . . ?

loop_
_geom_bond_atom_site_label_1
_geom_bond_atom_site_label_2
_geom_bond_distance
_geom_bond_site_symmetry_2
_geom_bond_publ_flag
F1 C2 1.354(6) . ?
F2 C2 1.338(7) . ?
N1 C1 1.334(5) . ?
N1 C12 1.350(5) . ?
N2 H2 0.8600 . ?
N2 C1 1.336(4) . ?
N2 C4 1.480(4) . ?
N3 N4 1.381(4) . ?
N3 C12 1.313(5) . ?
N4 C1 1.367(4) . ?
N4 C6 1.418(5) . ?
C2 H2A 0.9800 . ?
C2 C12 1.487(6) . ?
C3 H3A 0.9600 . ?
C3 H3B 0.9600 . ?
C3 H3C 0.9600 . ?
C3 C4 1.514(6) . ?
C4 C7 1.505(6) . ?
C4 C9 1.525(5) . ?
C5 H5 0.9300 . ?
C5 C11 1.391(7) . ?
C5 C13 1.380(8) . ?
C6 C8 1.393(5) . ?
C6 C10 1.376(6) . ?
C7 H7A 0.9600 . ?
C7 H7B 0.9600 . ?
C7 H7C 0.9600 . ?
C8 H8 0.9300 . ?
C8 C13 1.385(6) . ?
C9 H9A 0.9600 . ?
C9 H9B 0.9600 . ?
C9 H9C 0.9600 . ?
C10 H10 0.9300 . ?
C10 C11 1.390(6) . ?
C11 H11 0.9300 . ?
C13 H13 0.9300 . ?

loop_
_geom_torsion_atom_site_label_1
_geom_torsion_atom_site_label_2
_geom_torsion_atom_site_label_3
_geom_torsion_atom_site_label_4
_geom_torsion
_geom_torsion_site_symmetry_1
_geom_torsion_site_symmetry_2
_geom_torsion_site_symmetry_3
_geom_torsion_site_symmetry_4
_geom_torsion_publ_flag
F1 C2 C12 N1 45.1(6) . . . . ?
F1 C2 C12 N3 -136.6(4) . . . . ?
F2 C2 C12 N1 -69.2(5) . . . . ?
F2 C2 C12 N3 109.0(5) . . . . ?
N3 N4 C1 N1 -1.0(4) . . . . ?
N3 N4 C1 N2 178.9(3) . . . . ?
N3 N4 C6 C8 -43.9(4) . . . . ?
N3 N4 C6 C10 135.2(4) . . . . ?
N4 N3 C12 N1 -0.6(5) . . . . ?
N4 N3 C12 C2 -179.0(3) . . . . ?
N4 C6 C8 C13 179.2(3) . . . . ?
N4 C6 C10 C11 179.3(3) . . . . ?
C1 N1 C12 N3 0.0(5) . . . . ?
C1 N1 C12 C2 178.3(4) . . . . ?
C1 N2 C4 C3 -174.7(4) . . . . ?
C1 N2 C4 C7 65.0(5) . . . . ?
C1 N2 C4 C9 -56.9(5) . . . . ?
C1 N4 C6 C8 132.0(4) . . . . ?
C1 N4 C6 C10 -48.9(5) . . . . ?
C4 N2 C1 N1 -7.8(6) . . . . ?
C4 N2 C1 N4 172.3(3) . . . . ?
C6 N4 C1 N1 -177.3(3) . . . . ?
C6 N4 C1 N2 2.6(6) . . . . ?
C6 C8 C13 C5 1.9(6) . . . . ?
C6 C10 C11 C5 1.3(6) . . . . ?
C8 C6 C10 C11 -1.6(6) . . . . ?
C10 C6 C8 C13 0.1(5) . . . . ?
C11 C5 C13 C8 -2.2(6) . . . . ?
C12 N1 C1 N2 -179.3(4) . . . . ?
C12 N1 C1 N4 0.6(4) . . . . ?
C12 N3 N4 C1 0.9(4) . . . . ?
C12 N3 N4 C6 177.6(3) . . . . ?
C13 C5 C11 C10 0.6(6) . . . . ?
